data_2100470
loop_
_publ_author_name
'Edwin A Collier'
'Roger J Davey'
'Simon N Black'
'Ronald J Roberts'

_publ_section_title
;
 17 salts of ephedrine: crystal structures and packing analysis
;
_journal_coeditor_code BK5025
_journal_date_accepted 2006-04-03
_journal_date_recd_electronic 2005-10-17
_journal_issue 3
_journal_name_full 'Acta Crystallographica Section B'
_journal_page_first 498
_journal_page_last 505
_journal_paper_category FA
_journal_paper_doi 10.1107/S0108768106012018
_journal_volume 62
_journal_year 2006
_chemical_formula_moiety 'C12 H12 N1 O4'
_chemical_formula_structural 'C12 H12 N1 O4'
_chemical_formula_sum 'C14 H21 N O6'
_chemical_formula_weight 299.32
_chemical_name_systematic
;
(1R, 2S)-(-)-ephedrine maleate monohydrate
;
_space_group_IT_number 19
_symmetry_cell_setting orthorhombic
_symmetry_space_group_name_Hall 'P 2ac 2ab'
_symmetry_space_group_name_H-M 'P 21 21 21'
_atom_sites_solution_hydrogens geom
_atom_sites_solution_primary direct
_atom_sites_solution_secondary difmap
_cell_angle_alpha 90
_cell_angle_beta 90
_cell_angle_gamma 90
_cell_formula_units_Z 4
_cell_length_a 5.6370(2)
_cell_length_b 13.4950(5)
_cell_length_c 20.5250(5)
_cell_measurement_reflns_used 12306
_cell_measurement_temperature 150
_cell_measurement_theta_max 27.485
_cell_measurement_theta_min 4.076
_cell_volume 1561.36(9)
_computing_cell_refinement 'HKL Scalepack (Otwinowski & Minor 1997)'
_computing_data_collection 'Collect (Nonius BV, 1997-2000)'
_computing_data_reduction 'HKL Denzo and Scalepack (Otwinowski & Minor 1997)'
_computing_molecular_graphics 'Ortep-3 for Windows (Farrugia, 1997)'
_computing_publication_material 'WinGX publication routines (Farrugia, 1999)'
_computing_structure_refinement 'SHELXL-97 (Sheldrick, 1997)'
_computing_structure_solution 'SHELXS-97 (Sheldrick, 1997)'
_diffrn_ambient_temperature 293(2)
_diffrn_measured_fraction_theta_full 0.956
_diffrn_measured_fraction_theta_max 0.956
_diffrn_measurement_device '95mm CCD camera on \k-goniostat'
_diffrn_measurement_device_type KappaCCD
_diffrn_measurement_method 'CCD rotation images, thick slices'
_diffrn_radiation_monochromator graphite
_diffrn_radiation_type MoK\a
_diffrn_radiation_wavelength 0.71073
_diffrn_reflns_limit_h_max 7
_diffrn_reflns_limit_h_min -6
_diffrn_reflns_limit_k_max 17
_diffrn_reflns_limit_k_min -17
_diffrn_reflns_limit_l_max 25
_diffrn_reflns_limit_l_min -21
_diffrn_reflns_number 11592
_diffrn_reflns_theta_full 27.48
_diffrn_reflns_theta_max 27.48
_diffrn_reflns_theta_min 4.12
_exptl_absorpt_coefficient_mu 0.1
_exptl_absorpt_correction_type none
_exptl_crystal_colour colourless
_exptl_crystal_density_diffrn 1.273
_exptl_crystal_density_method 'not measured'
_exptl_crystal_description needle
_exptl_crystal_F_000 640
_exptl_crystal_size_max 0.25
_exptl_crystal_size_mid 0.05
_exptl_crystal_size_min 0.05
_refine_diff_density_max 0.187
_refine_diff_density_min -0.169
_refine_ls_extinction_method none
_refine_ls_goodness_of_fit_ref 1.052
_refine_ls_hydrogen_treatment mixed
_refine_ls_matrix_type full
_refine_ls_number_parameters 208
_refine_ls_number_reflns 1996
_refine_ls_number_restraints 0
_refine_ls_restrained_S_all 1.052
_refine_ls_R_factor_all 0.0462
_refine_ls_R_factor_gt 0.0361
_refine_ls_shift/su_max 0
_refine_ls_shift/su_mean 0
_refine_ls_structure_factor_coef Fsqd
_refine_ls_weighting_details 'calc w=1/[\s^2^(Fo^2^)+(0.0487P)^2^+0.2281P] where P=(Fo^2^+2Fc^2^)/3'
_refine_ls_weighting_scheme calc
_refine_ls_wR_factor_gt 0.0859
_refine_ls_wR_factor_ref 0.0915
_reflns_number_gt 1712
_reflns_number_total 1996
_reflns_threshold_expression >2sigma(I)
_cod_data_source_file bk5025.cif
_cod_data_source_block EPHEMALE
_cod_database_code 2100470

loop_
_symmetry_equiv_pos_as_xyz
'x, y, z'
'-x+1/2, -y, z+1/2'
'x+1/2, -y+1/2, -z'
'-x, y+1/2, -z+1/2'

loop_
_atom_site_type_symbol
_atom_site_label
_atom_site_fract_x
_atom_site_fract_y
_atom_site_fract_z
_atom_site_U_iso_or_equiv
_atom_site_adp_type
_atom_site_calc_flag
_atom_site_refinement_flags
_atom_site_occupancy
C C1 0.7193(4) 0.02778(16) 0.10470(10) 0.0293(5) Uani d . 1
H H1 0.8515 -0.0061 0.0838 0.035 Uiso d R 1
C C2 0.7626(4) 0.07003(18) 0.16530(10) 0.0352(5) Uani d . 1
H H2 0.9351 0.0554 0.1826 0.042 Uiso d R 1
C C3 0.5922(5) 0.12873(17) 0.19428(11) 0.0379(5) Uani d . 1
H H3 0.6147 0.1584 0.2381 0.045 Uiso d R 1
C C4 0.3802(5) 0.14626(17) 0.16295(11) 0.0380(5) Uani d . 1
H H4 0.2472 0.186 0.1793 0.046 Uiso d R 1
C C5 0.3363(4) 0.10395(17) 0.10224(10) 0.0318(5) Uani d . 1
H H5 0.1832 0.1099 0.0857 0.038 Uiso d R 1
C C6 0.5055(4) 0.04414(15) 0.07267(9) 0.0251(4) Uani d . 1
C C7 0.4589(4) -0.00311(15) 0.00663(9) 0.0240(4) Uani d . 1
H H7 0.5238 -0.0742 0.0102 0.029 Uiso d R 1
C C8 0.5904(4) 0.05299(15) -0.04737(9) 0.0270(4) Uani d . 1
H H8 0.7683 0.0485 -0.0395 0.032 Uiso d R 1
C C9 0.5209(6) 0.16161(17) -0.05193(11) 0.0442(6) Uani d . 1
H H9A 0.6032 0.1919 -0.0877 0.066 Uiso calc R 1
H H9B 0.5627 0.1947 -0.0122 0.066 Uiso calc R 1
H H9C 0.3529 0.1668 -0.0588 0.066 Uiso calc R 1
C C10 0.5986(5) -0.09858(16) -0.12049(11) 0.0361(5) Uani d . 1
H H12A 0.7634 -0.107 -0.11 0.054 Uiso calc R 1
H H12B 0.5716 -0.1181 -0.1649 0.054 Uiso calc R 1
H H12C 0.5041 -0.139 -0.092 0.054 Uiso calc R 1
C C11 0.4881(4) 0.41800(16) 0.20953(10) 0.0282(4) Uani d . 1
C C12 0.6532(4) 0.39022(17) 0.26328(10) 0.0287(5) Uani d . 1
H H13 0.8124 0.4033 0.2544 0.034 Uiso d R 1
C C13 0.6134(4) 0.34417(16) 0.31996(10) 0.0280(4) Uani d . 1
H H14 0.7528 0.3338 0.3445 0.034 Uiso d R 1
C C14 0.3868(4) 0.30580(15) 0.34815(9) 0.0254(4) Uani d . 1
O O1 0.2161(3) -0.00389(13) -0.01055(7) 0.0314(3) Uani d . 1
O O2 0.5673(3) 0.46479(14) 0.16280(8) 0.0422(4) Uani d . 1
O O3 0.2668(3) 0.39346(12) 0.21329(7) 0.0296(3) Uani d . 1
O O4 0.1941(3) 0.30615(12) 0.31439(7) 0.0320(4) Uani d . 1
H H15 0.2228 0.3339 0.2716 0.038 Uiso d R 1
O O5 0.3894(3) 0.27414(13) 0.40451(7) 0.0358(4) Uani d . 1
O O6 -0.0138(3) 0.31905(12) 0.47903(8) 0.0377(4) Uani d . 1
H H16 0.1163 0.2981 0.4541 0.045 Uiso d R 1
N N1 0.5318(3) 0.00672(13) -0.11208(8) 0.0262(4) Uani d . 1
H H6 0.152(6) -0.061(3) 0.0027(13) 0.064(10) Uiso d . 1
H H10 0.607(5) 0.0451(19) -0.1476(11) 0.031(6) Uiso d . 1
H H11 0.372(5) 0.019(2) -0.1212(11) 0.035(6) Uiso d . 1
H H17 0.012(6) 0.287(2) 0.5127(14) 0.049(8) Uiso d . 1

loop_
_atom_site_aniso_label
_atom_site_aniso_U_11
_atom_site_aniso_U_22
_atom_site_aniso_U_33
_atom_site_aniso_U_12
_atom_site_aniso_U_13
_atom_site_aniso_U_23
C1 0.0281(10) 0.0323(11) 0.0273(10) -0.0002(9) 0.0005(8) 0.0000(8)
C2 0.0351(12) 0.0408(12) 0.0298(11) -0.0035(11) -0.0045(9) 0.0014(9)
C3 0.0521(15) 0.0331(12) 0.0285(11) -0.0029(11) -0.0022(11) -0.0047(9)
C4 0.0480(14) 0.0302(12) 0.0358(12) 0.0057(11) 0.0059(11) -0.0038(9)
C5 0.0343(12) 0.0297(11) 0.0312(11) 0.0031(9) 0.0002(9) 0.0001(8)
C6 0.0290(10) 0.0240(9) 0.0223(10) -0.0016(9) 0.0023(8) 0.0034(7)
C7 0.0257(10) 0.0254(9) 0.0209(9) -0.0014(9) 0.0009(7) 0.0028(7)
C8 0.0300(11) 0.0299(11) 0.0211(10) -0.0067(9) 0.0002(8) 0.0009(7)
C9 0.0728(19) 0.0275(11) 0.0322(12) -0.0091(12) 0.0089(12) 0.0034(8)
C10 0.0485(13) 0.0301(11) 0.0296(11) -0.0019(11) 0.0042(10) -0.0013(8)
C11 0.0256(10) 0.0344(11) 0.0246(10) 0.0041(9) 0.0035(8) 0.0018(8)
C12 0.0203(10) 0.0377(12) 0.0281(11) -0.0006(9) 0.0014(8) 0.0035(8)
C13 0.0229(10) 0.0345(11) 0.0268(10) 0.0024(9) -0.0031(8) 0.0008(8)
C14 0.0254(10) 0.0269(10) 0.0239(10) 0.0034(9) 0.0004(8) 0.0015(7)
O1 0.0270(8) 0.0395(8) 0.0278(8) -0.0060(8) -0.0012(6) 0.0043(6)
O2 0.0333(9) 0.0601(11) 0.0331(9) 0.0018(8) 0.0071(7) 0.0172(8)
O3 0.0247(8) 0.0405(8) 0.0237(7) -0.0008(7) -0.0030(6) 0.0052(6)
O4 0.0258(8) 0.0435(9) 0.0269(7) -0.0053(7) -0.0021(6) 0.0109(6)
O5 0.0355(8) 0.0468(9) 0.0252(8) 0.0033(8) 0.0003(7) 0.0124(6)
O6 0.0395(9) 0.0417(9) 0.0320(9) 0.0101(8) 0.0094(7) 0.0110(7)
N1 0.0250(9) 0.0321(9) 0.0216(9) -0.0023(8) 0.0001(7) 0.0028(7)

loop_
_atom_type_symbol
_atom_type_description
_atom_type_scat_dispersion_real
_atom_type_scat_dispersion_imag
_atom_type_scat_source
C C 0.0033 0 'International Tables Vol C Tables 4.2.6.8 and 6.1.1.4'
H H 0 0 'International Tables Vol C Tables 4.2.6.8 and 6.1.1.4'
O O 0.0106 0 'International Tables Vol C Tables 4.2.6.8 and 6.1.1.4'
N N 0.0061 0 'International Tables Vol C Tables 4.2.6.8 and 6.1.1.4'

loop_
_geom_angle_atom_site_label_1
_geom_angle_atom_site_label_2
_geom_angle_atom_site_label_3
_geom_angle
C2 C1 C6 120.7(2)
C2 C1 H1 117
C6 C1 H1 121.9
C3 C2 C1 119.9(2)
C3 C2 H2 127.2
C1 C2 H2 112.7
C4 C3 C2 120.1(2)
C4 C3 H3 117.7
C2 C3 H3 122.2
C3 C4 C5 120.1(2)
C3 C4 H4 126.7
C5 C4 H4 113.2
C6 C5 C4 120.5(2)
C6 C5 H5 121.9
C4 C5 H5 117.1
C5 C6 C1 118.74(19)
C5 C6 C7 120.94(19)
C1 C6 C7 120.32(18)
O1 C7 C6 113.13(17)
O1 C7 C8 106.96(16)
C6 C7 C8 110.71(16)
O1 C7 H7 110.8
C6 C7 H7 105.4
C8 C7 H7 109.8
N1 C8 C9 106.82(17)
N1 C8 C7 109.09(16)
C9 C8 C7 113.32(18)
N1 C8 H8 109.4
C9 C8 H8 108.8
C7 C8 H8 109.4
C8 C9 H9A 109.5
C8 C9 H9B 109.5
H9A C9 H9B 109.5
C8 C9 H9C 109.5
H9A C9 H9C 109.5
H9B C9 H9C 109.5
N1 C10 H12A 109.5
N1 C10 H12B 109.5
H12A C10 H12B 109.5
N1 C10 H12C 109.5
H12A C10 H12C 109.5
H12B C10 H12C 109.5
O2 C11 O3 121.8(2)
O2 C11 C12 118.6(2)
O3 C11 C12 119.57(18)
C13 C12 C11 130.9(2)
C13 C12 H13 114.8
C11 C12 H13 114.1
C12 C13 C14 129.9(2)
C12 C13 H14 113.1
C14 C13 H14 117
O5 C14 O4 121.0(2)
O5 C14 C13 118.24(19)
O4 C14 C13 120.73(16)
C7 O1 H6 109(2)
C11 O3 H15 110.7
C14 O4 H15 110.4
H16 O6 H17 99.2
C10 N1 C8 116.47(16)
C10 N1 H10 108.0(14)
C8 N1 H10 109.9(14)
C10 N1 H11 113.4(16)
C8 N1 H11 108.2(15)
H10 N1 H11 100(2)

loop_
_geom_bond_atom_site_label_1
_geom_bond_atom_site_label_2
_geom_bond_distance
C1 C2 1.390(3)
C1 C6 1.391(3)
C1 H1 0.9741
C2 C3 1.380(4)
C2 H2 1.0536
C3 C4 1.378(4)
C3 H3 0.9928
C4 C5 1.393(3)
C4 H4 0.9809
C5 C6 1.389(3)
C5 H5 0.9305
C6 C7 1.521(3)
C7 O1 1.413(3)
C7 C8 1.533(3)
C7 H7 1.0297
C8 N1 1.504(3)
C8 C9 1.520(3)
C8 H8 1.0172
C9 H9A 0.96
C9 H9B 0.96
C9 H9C 0.96
C10 N1 1.480(3)
C10 H12A 0.96
C10 H12B 0.96
C10 H12C 0.96
C11 O2 1.232(3)
C11 O3 1.293(3)
C11 C12 1.491(3)
C12 C13 1.338(3)
C12 H13 0.9323
C13 C14 1.494(3)
C13 H14 0.9439
C14 O5 1.233(2)
C14 O4 1.289(3)
O1 H6 0.89(4)
O3 H15 1.4617
O4 H15 0.9696
O6 H16 0.9374
O6 H17 0.83(3)
N1 H10 0.99(2)
N1 H11 0.94(3)

loop_
_geom_hbond_atom_site_label_D
_geom_hbond_atom_site_label_H
_geom_hbond_atom_site_label_A
_geom_hbond_site_symmetry_A
_geom_hbond_distance_DH
_geom_hbond_distance_HA
_geom_hbond_distance_DA
_geom_hbond_angle_DHA
O1 H6 O6 4_545 0.89(4) 1.84(4) 2.725(2) 174(3)
N1 H10 O3 3 0.99(2) 1.82(3) 2.808(2) 174(2)
N1 H10 O2 3 0.99(2) 2.62(3) 3.216(3) 118.9(18)
N1 H11 O2 3_455 0.94(3) 1.93(3) 2.844(2) 165(2)
O6 H17 O5 3_456 0.83(3) 2.01(3) 2.755(2) 149(3)

loop_
_geom_torsion_atom_site_label_1
_geom_torsion_atom_site_label_2
_geom_torsion_atom_site_label_3
_geom_torsion_atom_site_label_4
_geom_torsion
C6 C1 C2 C3 0.1(3)
C1 C2 C3 C4 -0.6(4)
C2 C3 C4 C5 0.7(4)
C3 C4 C5 C6 -0.2(3)
C4 C5 C6 C1 -0.3(3)
C4 C5 C6 C7 179.53(19)
C2 C1 C6 C5 0.3(3)
C2 C1 C6 C7 -179.48(19)
C5 C6 C7 O1 -17.1(3)
C1 C6 C7 O1 162.66(19)
C5 C6 C7 C8 102.9(2)
C1 C6 C7 C8 -77.3(2)
O1 C7 C8 N1 -54.0(2)
C6 C7 C8 N1 -177.67(16)
O1 C7 C8 C9 64.9(2)
C6 C7 C8 C9 -58.8(2)
O2 C11 C12 C13 176.7(2)
O3 C11 C12 C13 -2.6(4)
C11 C12 C13 C14 -0.4(4)
C12 C13 C14 O5 -173.1(2)
C12 C13 C14 O4 6.7(4)
C9 C8 N1 C10 176.4(2)
C7 C8 N1 C10 -60.8(2)

loop_
_cod_related_entry_id
_cod_related_entry_database
_cod_related_entry_code
1 ChemSpider 30654447
